data_4079493
loop_
_publ_author_name
'Leung, Wing-Por'
'Chiu, Wang-Kin'
'Mak, Thomas C. W.'

_publ_section_title
;
 Synthesis and Structural Characterization of Metallogermylenes,
 Cp-Substituted Germylene, and a Germanium(II)-Borane Adduct from
 Pyridyl-1-azaallyl Germanium(II) Chloride
;
_journal_issue 19
_journal_name_full Organometallics
_journal_page_first 6966
_journal_paper_doi 10.1021/om3007739
_journal_volume 31
_journal_year 2012
_chemical_formula_sum 'C27 H32 Ge N2 O3 Si2 W'
_chemical_formula_weight 745.17
_chemical_name_systematic
; 
 ? 
;
_space_group_IT_number 14
_symmetry_cell_setting monoclinic
_symmetry_space_group_name_Hall '-P 2ybc'
_symmetry_space_group_name_H-M 'P 1 21/c 1'
_atom_sites_solution_hydrogens geom
_atom_sites_solution_primary direct
_atom_sites_solution_secondary difmap
_audit_creation_method SHELXL-97
_cell_angle_alpha 90.00
_cell_angle_beta 95.730(4)
_cell_angle_gamma 90.00
_cell_formula_units_Z 4
_cell_length_a 12.853(3)
_cell_length_b 10.569(3)
_cell_length_c 21.936(5)
_cell_measurement_temperature 293(2)
_cell_volume 2965.0(13)
_computing_cell_refinement 'BRUKER SMART CCD DIFFRACTOMETER'
_computing_data_collection 'BRUKER SMART CCD DIFFRACTOMETER'
_computing_data_reduction 'BRUKER SMART CCD DIFFRACTOMETER'
_computing_molecular_graphics 'SIEMENS SHELXTL'
_computing_publication_material 'SIEMENS SHELXTL'
_computing_structure_refinement 'SHELXL-97 (Sheldrick, 1997)'
_computing_structure_solution 'SHELXS-97 (Sheldrick, 1990)'
_diffrn_ambient_temperature 293(2)
_diffrn_measured_fraction_theta_full 1.000
_diffrn_measured_fraction_theta_max 1.000
_diffrn_measurement_device_type 'BRUKER SMART CCD DIFFRACTOMETER'
_diffrn_measurement_method 'OMEGA SCAN'
_diffrn_radiation_monochromator graphite
_diffrn_radiation_source 'fine-focus sealed tube'
_diffrn_radiation_type MoK\a
_diffrn_radiation_wavelength 0.71073
_diffrn_reflns_av_R_equivalents 0.0435
_diffrn_reflns_av_sigmaI/netI 0.0450
_diffrn_reflns_limit_h_max 12
_diffrn_reflns_limit_h_min -15
_diffrn_reflns_limit_k_max 12
_diffrn_reflns_limit_k_min -12
_diffrn_reflns_limit_l_max 26
_diffrn_reflns_limit_l_min -26
_diffrn_reflns_number 15401
_diffrn_reflns_theta_full 25.00
_diffrn_reflns_theta_max 25.00
_diffrn_reflns_theta_min 1.59
_exptl_absorpt_coefficient_mu 5.001
_exptl_absorpt_correction_T_max 0.1533
_exptl_absorpt_correction_T_min 0.1276
_exptl_absorpt_correction_type none
_exptl_crystal_colour red
_exptl_crystal_density_diffrn 1.669
_exptl_crystal_density_method 'not measured'
_exptl_crystal_description block
_exptl_crystal_F_000 1464
_exptl_crystal_size_max 0.70
_exptl_crystal_size_mid 0.60
_exptl_crystal_size_min 0.60
_refine_diff_density_max 1.314
_refine_diff_density_min -0.854
_refine_diff_density_rms 0.101
_refine_ls_extinction_method none
_refine_ls_goodness_of_fit_ref 1.025
_refine_ls_hydrogen_treatment riding
_refine_ls_matrix_type full
_refine_ls_number_parameters 325
_refine_ls_number_reflns 5220
_refine_ls_number_restraints 0
_refine_ls_restrained_S_all 1.025
_refine_ls_R_factor_all 0.0431
_refine_ls_R_factor_gt 0.0311
_refine_ls_shift/su_max 0.004
_refine_ls_shift/su_mean 0.000
_refine_ls_structure_factor_coef Fsqd
_refine_ls_weighting_details 'calc w=1/[\s^2^(Fo^2^)+(0.0424P)^2^+0.7520P] where P=(Fo^2^+2Fc^2^)/3'
_refine_ls_weighting_scheme calc
_refine_ls_wR_factor_gt 0.0750
_refine_ls_wR_factor_ref 0.0820
_reflns_number_gt 4229
_reflns_number_total 5220
_reflns_threshold_expression >2sigma(I)
_cod_data_source_file om3007739_si_002.cif
_cod_data_source_block p
_cod_depositor_comments
;
The following automatic conversions were performed:

'_symmetry_cell_setting' value 'Monoclinic' changed to 'monoclinic'
according to /home/saulius/struct/CIF-dictionaries/cif_core.dic
dictionary named 'cif_core.dic' version 2.4.2 from 2011-04-26.

Automatic conversion script
Id: cif_fix_values 1891 2012-01-12 08:04:46Z andrius 
;
_cod_original_cell_volume 2964.9(13)
_cod_original_sg_symbol_H-M P2(1)/c
_cod_database_code 4079493

loop_
_symmetry_equiv_pos_as_xyz
'x, y, z'
'-x, y+1/2, -z+1/2'
'-x, -y, -z'
'x, -y-1/2, z-1/2'

loop_
_atom_site_label
_atom_site_type_symbol
_atom_site_fract_x
_atom_site_fract_y
_atom_site_fract_z
_atom_site_U_iso_or_equiv
_atom_site_adp_type
_atom_site_occupancy
_atom_site_symmetry_multiplicity
_atom_site_calc_flag
_atom_site_refinement_flags
Ge1 Ge 0.59873(4) 1.22519(5) 1.18039(2) 0.03662(13) Uani 1 1 d .
W1 W 0.480758(14) 1.42767(2) 1.121960(9) 0.03985(9) Uani 1 1 d .
Si1 Si 0.90678(11) 1.50992(13) 1.17969(6) 0.0424(3) Uani 1 1 d .
Si2 Si 0.72446(12) 1.03020(14) 1.11373(6) 0.0436(3) Uani 1 1 d .
N1 N 0.6846(3) 1.3002(4) 1.25313(16) 0.0382(9) Uani 1 1 d .
N2 N 0.7312(3) 1.1833(3) 1.14615(15) 0.0311(8) Uani 1 1 d .
O1 O 0.6565(3) 1.3730(4) 1.03798(17) 0.0694(12) Uani 1 1 d .
O2 O 0.5279(4) 1.6952(4) 1.0728(2) 0.0810(13) Uani 1 1 d .
O3 O 0.5953(3) 1.5542(4) 1.2380(2) 0.0699(12) Uani 1 1 d .
C1 C 0.6416(5) 1.2912(6) 1.3069(2) 0.0581(15) Uani 1 1 d .
H1A H 0.5774 1.2507 1.3072 0.070 Uiso 1 1 calc R
C2 C 0.6881(5) 1.3385(6) 1.3601(2) 0.0692(18) Uani 1 1 d .
H2A H 0.6565 1.3318 1.3963 0.083 Uiso 1 1 calc R
C3 C 0.7833(5) 1.3967(6) 1.3588(2) 0.0647(17) Uani 1 1 d .
H3A H 0.8173 1.4301 1.3946 0.078 Uiso 1 1 calc R
C4 C 0.8281(4) 1.4057(5) 1.3053(2) 0.0489(13) Uani 1 1 d .
H4A H 0.8930 1.4445 1.3052 0.059 Uiso 1 1 calc R
C5 C 0.7781(3) 1.3575(4) 1.2503(2) 0.0342(10) Uani 1 1 d .
C6 C 0.8273(3) 1.3631(4) 1.19334(19) 0.0304(9) Uani 1 1 d .
C7 C 0.8395(4) 1.6473(5) 1.2114(3) 0.0600(15) Uani 1 1 d .
H7A H 0.8780 1.7233 1.2052 0.090 Uiso 1 1 calc R
H7B H 0.8356 1.6349 1.2545 0.090 Uiso 1 1 calc R
H7C H 0.7701 1.6547 1.1910 0.090 Uiso 1 1 calc R
C8 C 1.0452(4) 1.5109(6) 1.2142(3) 0.0694(17) Uani 1 1 d .
H8A H 1.0778 1.5891 1.2044 0.104 Uiso 1 1 calc R
H8B H 1.0822 1.4415 1.1981 0.104 Uiso 1 1 calc R
H8C H 1.0472 1.5027 1.2579 0.104 Uiso 1 1 calc R
C9 C 0.9089(7) 1.5450(6) 1.0971(3) 0.085(2) Uani 1 1 d .
H9A H 0.9499 1.6197 1.0923 0.128 Uiso 1 1 calc R
H9B H 0.8388 1.5586 1.0788 0.128 Uiso 1 1 calc R
H9C H 0.9392 1.4749 1.0773 0.128 Uiso 1 1 calc R
C10 C 0.8117(3) 1.2676(4) 1.15043(18) 0.0287(9) Uani 1 1 d .
C11 C 0.8953(3) 1.2488(4) 1.1081(2) 0.0352(10) Uani 1 1 d .
C12 C 0.9970(4) 1.2330(5) 1.1341(2) 0.0430(12) Uani 1 1 d .
H12A H 1.0112 1.2345 1.1765 0.052 Uiso 1 1 calc R
C13 C 1.0778(4) 1.2148(6) 1.0977(3) 0.0599(15) Uani 1 1 d .
H13A H 1.1459 1.2037 1.1157 0.072 Uiso 1 1 calc R
C14 C 1.0575(5) 1.2134(6) 1.0354(3) 0.0695(18) Uani 1 1 d .
H14A H 1.1120 1.2036 1.0109 0.083 Uiso 1 1 calc R
C15 C 0.9568(5) 1.2263(6) 1.0086(2) 0.0619(16) Uani 1 1 d .
H15A H 0.9430 1.2230 0.9662 0.074 Uiso 1 1 calc R
C16 C 0.8752(4) 1.2445(5) 1.0452(2) 0.0463(12) Uani 1 1 d .
H16A H 0.8071 1.2537 1.0271 0.056 Uiso 1 1 calc R
C17 C 0.6598(6) 0.9258(5) 1.1670(3) 0.077(2) Uani 1 1 d .
H17A H 0.5924 0.9598 1.1732 0.115 Uiso 1 1 calc R
H17B H 0.7022 0.9212 1.2055 0.115 Uiso 1 1 calc R
H17C H 0.6515 0.8426 1.1496 0.115 Uiso 1 1 calc R
C18 C 0.6437(7) 1.0328(7) 1.0396(3) 0.109(3) Uani 1 1 d .
H18A H 0.5776 1.0717 1.0445 0.163 Uiso 1 1 calc R
H18B H 0.6325 0.9477 1.0250 0.163 Uiso 1 1 calc R
H18C H 0.6790 1.0802 1.0105 0.163 Uiso 1 1 calc R
C19 C 0.8529(5) 0.9548(5) 1.1046(3) 0.0696(19) Uani 1 1 d .
H19A H 0.8903 1.0051 1.0775 0.104 Uiso 1 1 calc R
H19B H 0.8417 0.8716 1.0876 0.104 Uiso 1 1 calc R
H19C H 0.8930 0.9489 1.1438 0.104 Uiso 1 1 calc R
C20 C 0.3032(4) 1.4567(7) 1.0868(3) 0.0717(19) Uani 1 1 d .
H20A H 0.2737 1.5325 1.0660 0.086 Uiso 1 1 calc R
C21 C 0.3087(4) 1.4349(6) 1.1495(3) 0.0649(17) Uani 1 1 d .
H21A H 0.2832 1.4922 1.1798 0.078 Uiso 1 1 calc R
C22 C 0.3460(4) 1.3122(6) 1.1611(3) 0.0582(15) Uani 1 1 d .
H22A H 0.3504 1.2682 1.2006 0.070 Uiso 1 1 calc R
C23 C 0.3635(4) 1.2581(7) 1.1041(3) 0.0724(19) Uani 1 1 d .
H23A H 0.3821 1.1698 1.0968 0.087 Uiso 1 1 calc R
C24 C 0.3362(4) 1.3516(9) 1.0583(3) 0.079(2) Uani 1 1 d .
H24A H 0.3334 1.3389 1.0139 0.095 Uiso 1 1 calc R
C25 C 0.5946(4) 1.3892(5) 1.0720(2) 0.0461(12) Uani 1 1 d .
C26 C 0.5111(4) 1.5954(6) 1.0910(3) 0.0552(14) Uani 1 1 d .
C27 C 0.5567(4) 1.5014(5) 1.1952(3) 0.0475(12) Uani 1 1 d .

loop_
_atom_site_aniso_label
_atom_site_aniso_U_11
_atom_site_aniso_U_22
_atom_site_aniso_U_33
_atom_site_aniso_U_23
_atom_site_aniso_U_13
_atom_site_aniso_U_12
Ge1 0.0296(3) 0.0418(3) 0.0393(3) -0.0010(2) 0.0079(2) -0.0074(2)
W1 0.02627(13) 0.05083(15) 0.04285(13) -0.00183(9) 0.00544(8) 0.00039(8)
Si1 0.0423(8) 0.0380(8) 0.0472(8) 0.0013(6) 0.0055(6) -0.0096(6)
Si2 0.0563(9) 0.0369(7) 0.0361(7) -0.0070(6) -0.0018(6) -0.0039(6)
N1 0.043(2) 0.041(2) 0.031(2) -0.0020(17) 0.0114(17) -0.0044(18)
N2 0.029(2) 0.034(2) 0.0297(19) -0.0004(15) 0.0027(15) -0.0036(16)
O1 0.054(2) 0.105(3) 0.054(2) 0.026(2) 0.028(2) 0.029(2)
O2 0.101(4) 0.056(3) 0.087(3) 0.007(2) 0.012(3) -0.011(2)
O3 0.061(3) 0.069(3) 0.077(3) -0.033(2) -0.006(2) 0.009(2)
C1 0.070(4) 0.072(4) 0.037(3) 0.002(3) 0.025(3) -0.012(3)
C2 0.097(5) 0.081(5) 0.033(3) -0.001(3) 0.022(3) -0.016(4)
C3 0.089(5) 0.076(4) 0.029(3) -0.008(3) 0.003(3) -0.012(3)
C4 0.053(3) 0.055(3) 0.037(3) -0.005(2) -0.005(2) -0.004(2)
C5 0.038(3) 0.032(2) 0.031(2) 0.0017(19) 0.0001(19) 0.001(2)
C6 0.029(2) 0.033(2) 0.030(2) 0.0010(19) 0.0020(18) -0.0035(19)
C7 0.061(4) 0.039(3) 0.079(4) 0.001(3) 0.003(3) -0.001(3)
C8 0.043(3) 0.069(4) 0.095(5) -0.020(4) 0.006(3) -0.017(3)
C9 0.138(7) 0.058(4) 0.063(4) 0.009(3) 0.026(4) -0.031(4)
C10 0.023(2) 0.037(2) 0.026(2) 0.0056(18) -0.0016(16) 0.0000(18)
C11 0.033(3) 0.037(3) 0.036(2) -0.005(2) 0.0071(19) -0.0013(19)
C12 0.035(3) 0.048(3) 0.046(3) -0.006(2) 0.004(2) 0.001(2)
C13 0.028(3) 0.082(4) 0.071(4) -0.013(3) 0.010(3) 0.003(3)
C14 0.052(4) 0.094(5) 0.068(4) -0.018(4) 0.031(3) -0.015(3)
C15 0.073(4) 0.079(4) 0.036(3) -0.004(3) 0.018(3) -0.012(3)
C16 0.042(3) 0.061(3) 0.037(3) 0.001(2) 0.010(2) -0.001(2)
C17 0.096(5) 0.039(3) 0.099(5) -0.003(3) 0.035(4) -0.010(3)
C18 0.153(8) 0.077(5) 0.081(5) -0.024(4) -0.063(5) -0.007(5)
C19 0.092(5) 0.039(3) 0.084(5) -0.005(3) 0.039(4) 0.009(3)
C20 0.036(3) 0.102(5) 0.076(5) 0.032(4) 0.002(3) 0.003(3)
C21 0.032(3) 0.087(5) 0.078(4) 0.003(3) 0.018(3) 0.003(3)
C22 0.031(3) 0.077(4) 0.067(4) 0.012(3) 0.008(3) -0.013(3)
C23 0.033(3) 0.066(4) 0.116(6) -0.016(4) -0.007(3) -0.013(3)
C24 0.028(3) 0.149(7) 0.057(4) -0.010(4) -0.004(3) -0.019(4)
C25 0.039(3) 0.050(3) 0.048(3) 0.012(2) 0.000(2) 0.005(2)
C26 0.048(3) 0.056(4) 0.062(4) 0.001(3) 0.007(3) 0.005(3)
C27 0.033(3) 0.054(3) 0.056(3) -0.005(3) 0.005(2) 0.005(2)

loop_
_atom_type_symbol
_atom_type_description
_atom_type_scat_dispersion_real
_atom_type_scat_dispersion_imag
_atom_type_scat_source
C C 0.0033 0.0016 'International Tables Vol C Tables 4.2.6.8 and 6.1.1.4'
H H 0.0000 0.0000 'International Tables Vol C Tables 4.2.6.8 and 6.1.1.4'
N N 0.0061 0.0033 'International Tables Vol C Tables 4.2.6.8 and 6.1.1.4'
O O 0.0106 0.0060 'International Tables Vol C Tables 4.2.6.8 and 6.1.1.4'
Si Si 0.0817 0.0704 'International Tables Vol C Tables 4.2.6.8 and 6.1.1.4'
Ge Ge 0.1547 1.8001 'International Tables Vol C Tables 4.2.6.8 and 6.1.1.4'
W W -0.8490 6.8722 'International Tables Vol C Tables 4.2.6.8 and 6.1.1.4'

loop_
_geom_angle_atom_site_label_1
_geom_angle_atom_site_label_2
_geom_angle_atom_site_label_3
_geom_angle
N2 Ge1 N1 87.96(15)
N2 Ge1 W1 115.87(10)
N1 Ge1 W1 106.62(11)
C26 W1 C25 78.9(2)
C26 W1 C27 79.8(2)
C25 W1 C27 101.7(2)
C26 W1 C23 141.4(3)
C25 W1 C23 104.5(2)
C27 W1 C23 134.5(2)
C26 W1 C22 141.1(2)
C25 W1 C22 135.8(2)
C27 W1 C22 103.4(2)
C23 W1 C22 35.0(2)
C26 W1 C21 106.6(2)
C25 W1 C21 157.8(2)
C27 W1 C21 100.5(2)
C23 W1 C21 57.6(2)
C22 W1 C21 34.6(2)
C26 W1 C24 106.1(3)
C25 W1 C24 100.8(2)
C27 W1 C24 157.5(2)
C23 W1 C24 35.4(2)
C22 W1 C24 58.2(2)
C21 W1 C24 57.0(2)
C26 W1 C20 89.3(2)
C25 W1 C20 126.7(2)
C27 W1 C20 127.2(2)
C23 W1 C20 57.3(2)
C22 W1 C20 57.5(2)
C21 W1 C20 34.3(2)
C24 W1 C20 33.7(2)
C26 W1 Ge1 136.25(17)
C25 W1 Ge1 72.65(14)
C27 W1 Ge1 74.38(16)
C23 W1 Ge1 78.82(17)
C22 W1 Ge1 79.88(15)
C21 W1 Ge1 112.36(16)
C24 W1 Ge1 111.3(2)
C20 W1 Ge1 134.38(18)
C9 Si1 C7 105.2(3)
C9 Si1 C8 106.8(3)
C7 Si1 C8 107.7(3)
C9 Si1 C6 112.3(3)
C7 Si1 C6 107.5(2)
C8 Si1 C6 116.6(3)
N2 Si2 C18 110.1(3)
N2 Si2 C17 107.3(2)
C18 Si2 C17 108.4(4)
N2 Si2 C19 115.3(2)
C18 Si2 C19 109.8(4)
C17 Si2 C19 105.7(3)
C5 N1 C1 120.9(4)
C5 N1 Ge1 124.0(3)
C1 N1 Ge1 115.0(4)
C10 N2 Si2 129.3(3)
C10 N2 Ge1 120.3(3)
Si2 N2 Ge1 110.40(18)
C2 C1 N1 122.8(5)
C1 C2 C3 117.7(5)
C4 C3 C2 120.3(5)
C3 C4 C5 121.3(5)
N1 C5 C4 117.0(4)
N1 C5 C6 121.5(4)
C4 C5 C6 121.5(4)
C10 C6 C5 120.6(4)
C10 C6 Si1 122.3(3)
C5 C6 Si1 117.1(3)
N2 C10 C6 125.6(4)
N2 C10 C11 117.2(4)
C6 C10 C11 117.0(4)
C16 C11 C12 118.9(4)
C16 C11 C10 123.3(4)
C12 C11 C10 117.8(4)
C11 C12 C13 120.8(5)
C14 C13 C12 119.9(5)
C13 C14 C15 120.3(5)
C14 C15 C16 119.9(5)
C11 C16 C15 120.2(5)
C24 C20 C21 109.4(6)
C24 C20 W1 73.0(3)
C21 C20 W1 72.7(3)
C20 C21 C22 108.5(6)
C20 C21 W1 73.0(3)
C22 C21 W1 72.7(3)
C21 C22 C23 107.2(6)
C21 C22 W1 72.7(3)
C23 C22 W1 72.4(3)
C22 C23 C24 107.0(6)
C22 C23 W1 72.5(3)
C24 C23 W1 72.4(4)
C20 C24 C23 107.9(6)
C20 C24 W1 73.3(4)
C23 C24 W1 72.2(3)
O1 C25 W1 173.3(4)
O2 C26 W1 179.2(5)
O3 C27 W1 173.8(5)

loop_
_geom_bond_atom_site_label_1
_geom_bond_atom_site_label_2
_geom_bond_distance
Ge1 N2 1.978(3)
Ge1 N1 2.011(4)
Ge1 W1 2.8519(7)
W1 C26 1.952(6)
W1 C25 1.956(5)
W1 C27 1.956(6)
W1 C23 2.349(6)
W1 C22 2.350(5)
W1 C21 2.351(5)
W1 C24 2.352(6)
W1 C20 2.355(6)
Si1 C9 1.852(6)
Si1 C7 1.861(6)
Si1 C8 1.863(6)
Si1 C6 1.898(4)
Si2 N2 1.766(4)
Si2 C18 1.840(7)
Si2 C17 1.862(6)
Si2 C19 1.862(6)
N1 C5 1.353(6)
N1 C1 1.354(6)
N2 C10 1.361(5)
O1 C25 1.157(6)
O2 C26 1.156(7)
O3 C27 1.161(6)
C1 C2 1.353(8)
C2 C3 1.372(8)
C3 C4 1.361(8)
C4 C5 1.406(7)
C5 C6 1.456(6)
C6 C10 1.381(6)
C10 C11 1.502(6)
C11 C16 1.379(6)
C11 C12 1.382(6)
C12 C13 1.386(6)
C13 C14 1.366(8)
C14 C15 1.373(8)
C15 C16 1.396(7)
C20 C24 1.363(10)
C20 C21 1.389(9)
C21 C22 1.397(8)
C22 C23 1.415(9)
C23 C24 1.428(10)
